data_4339503
loop_
_publ_author_name
'Tronic, Tristan A.'
'deKrafft, Kathryn E'
'Lim, Mi Jung'
'Ley, Amanda N.'
'Pike, Robert D.'

_publ_section_title
;
 Copper(I) cyanide networks: synthesis, luminescence behavior and thermal
 analysis. Part 1. Diimine ligands.
;
_journal_issue 21
_journal_name_full 'Inorganic chemistry'
_journal_page_first 8897
_journal_page_last 8912
_journal_paper_doi 10.1021/ic7007057
_journal_volume 46
_journal_year 2007
_chemical_formula_moiety 'C13 H8 Cu5 N9'
_chemical_formula_sum 'C13 H8 Cu5 N9'
_chemical_formula_weight 607.98
_chemical_name_common
;
 [(CuCN)~5~(Pdz)~2~]
;
_chemical_name_systematic
;
 catena-poly[!mu-dipyridazinepenta-!mu-cyano-)pentacopper(I)]
;
_space_group_IT_number 14
_symmetry_cell_setting monoclinic
_symmetry_space_group_name_Hall '-P 2yn'
_symmetry_space_group_name_H-M 'P 1 21/n 1'
_atom_sites_solution_hydrogens geom
_atom_sites_solution_primary direct
_atom_sites_solution_secondary difmap
_audit_creation_method SHELXL-97
_cell_angle_alpha 90.00
_cell_angle_beta 96.151(2)
_cell_angle_gamma 90.00
_cell_formula_units_Z 4
_cell_length_a 8.3799(2)
_cell_length_b 14.3310(4)
_cell_length_c 14.1163(4)
_cell_measurement_temperature 100(2)
_cell_volume 1685.50(8)
_computing_cell_refinement 'SAINTPLUS (Bruker AXS, 2004)'
_computing_data_collection 'APEX2 (Bruker AXS, 2004)'
_computing_data_reduction SAINTPLUS
_computing_molecular_graphics 'ORTEP3 (Farrugia, 1997)'
_computing_publication_material 'SHELXL97 (Sheldrick, 1997)'
_computing_structure_refinement 'XSHELL (Bruker, 2004)'
_computing_structure_solution 'SHELXS97 (Sheldrick, 1997)'
_diffrn_ambient_temperature 100(2)
_diffrn_measured_fraction_theta_full 0.967
_diffrn_measured_fraction_theta_max 0.967
_diffrn_measurement_device_type 'Bruker SMART Apex II CCD'
_diffrn_measurement_method '\w and \y'
_diffrn_radiation_monochromator graphite
_diffrn_radiation_source 'fine-focus sealed tube'
_diffrn_radiation_type CuK\a
_diffrn_radiation_wavelength 1.54178
_diffrn_reflns_av_R_equivalents 0.0784
_diffrn_reflns_av_sigmaI/netI 0.0534
_diffrn_reflns_limit_h_max 9
_diffrn_reflns_limit_h_min -10
_diffrn_reflns_limit_k_max 15
_diffrn_reflns_limit_k_min -17
_diffrn_reflns_limit_l_max 16
_diffrn_reflns_limit_l_min -16
_diffrn_reflns_number 17992
_diffrn_reflns_theta_full 68.60
_diffrn_reflns_theta_max 68.60
_diffrn_reflns_theta_min 4.41
_diffrn_standards_number 0
_exptl_absorpt_coefficient_mu 7.139
_exptl_absorpt_correction_T_max 0.8704
_exptl_absorpt_correction_T_min 0.5354
_exptl_absorpt_correction_type multi-scan
_exptl_absorpt_process_details 'SADABS (Sheldrick, 2004)'
_exptl_crystal_colour yellow
_exptl_crystal_density_diffrn 2.396
_exptl_crystal_density_method 'not measured'
_exptl_crystal_description plate
_exptl_crystal_F_000 1176
_exptl_crystal_size_max 0.10
_exptl_crystal_size_mid 0.09
_exptl_crystal_size_min 0.02
_refine_diff_density_max 0.836
_refine_diff_density_min -0.680
_refine_diff_density_rms 0.131
_refine_ls_extinction_method none
_refine_ls_goodness_of_fit_ref 1.014
_refine_ls_hydrogen_treatment constr
_refine_ls_matrix_type full
_refine_ls_number_parameters 246
_refine_ls_number_reflns 3005
_refine_ls_number_restraints 0
_refine_ls_restrained_S_all 1.014
_refine_ls_R_factor_all 0.0658
_refine_ls_R_factor_gt 0.0441
_refine_ls_shift/su_max 0.001
_refine_ls_shift/su_mean 0.000
_refine_ls_structure_factor_coef Fsqd
_refine_ls_weighting_details 'calc w=1/[\s^2^(Fo^2^)+(0.0571P)^2^+2.5740P] where P=(Fo^2^+2Fc^2^)/3'
_refine_ls_weighting_scheme calc
_refine_ls_wR_factor_gt 0.1002
_refine_ls_wR_factor_ref 0.1095
_reflns_number_gt 2302
_reflns_number_total 3005
_reflns_threshold_expression >2sigma(I)
_cod_data_source_file ic7007057-file003.cif
_cod_data_source_block 11d
_cod_original_sg_symbol_H-M P2(1)/n
_cod_database_code 4339503

loop_
_symmetry_equiv_pos_as_xyz
'x, y, z'
'-x+1/2, y+1/2, -z+1/2'
'-x, -y, -z'
'x-1/2, -y-1/2, z-1/2'

loop_
_atom_site_label
_atom_site_type_symbol
_atom_site_fract_x
_atom_site_fract_y
_atom_site_fract_z
_atom_site_U_iso_or_equiv
_atom_site_adp_type
_atom_site_occupancy
_atom_site_symmetry_multiplicity
_atom_site_calc_flag
_atom_site_refinement_flags
_atom_site_disorder_group
Cu1 Cu 0.17049(9) 0.61528(5) 0.13754(6) 0.0191(2) Uani 1 1 d . .
Cu2 Cu 0.34066(9) 0.88134(6) 0.40076(7) 0.0252(2) Uani 1 1 d . .
Cu3 Cu -0.18020(9) 0.65159(5) 0.39644(6) 0.0204(2) Uani 1 1 d . .
Cu4 Cu 0.02249(10) 0.65863(6) 0.57264(7) 0.0263(2) Uani 1 1 d . .
Cu5 Cu 0.46359(11) 0.73240(6) 0.39935(7) 0.0300(3) Uani 1 1 d . .
N1 N -0.0047(5) 0.5389(3) 0.5138(4) 0.0206(11) Uani 0.50 1 d P .
N2 N 0.4659(6) 0.9750(3) 0.4723(4) 0.0209(11) Uani 0.50 1 d P .
C1 C -0.0047(5) 0.5389(3) 0.5138(4) 0.0206(11) Uani 0.50 1 d P .
C2 C 0.4659(6) 0.9750(3) 0.4723(4) 0.0209(11) Uani 0.50 1 d P .
N3A N 0.2110(5) 0.7087(3) 0.0404(3) 0.0150(12) Uani 0.88(5) 1 d P 1
C3A C -0.2457(6) 0.7390(3) 0.4870(4) 0.0160(14) Uani 0.88(5) 1 d P 1
N4A N -0.0475(5) 0.6407(3) 0.2958(4) 0.0189(14) Uani 0.75(6) 1 d P 1
C4A C 0.0369(6) 0.6296(3) 0.2348(4) 0.0183(15) Uani 0.75(6) 1 d P 1
C3B C 0.2110(5) 0.7087(3) 0.0404(3) 0.0150(12) Uani 0.12(5) 1 d P 2
N3B N -0.2457(6) 0.7390(3) 0.4870(4) 0.0160(14) Uani 0.12(5) 1 d P 2
C4B C -0.0475(5) 0.6407(3) 0.2958(4) 0.0189(14) Uani 0.25(6) 1 d P 2
N4B N 0.0369(6) 0.6296(3) 0.2348(4) 0.0183(15) Uani 0.25(6) 1 d P 2
N5 N 0.1862(5) 0.7346(3) 0.5229(3) 0.0202(10) Uani 1 1 d . .
N6 N -0.0099(5) 0.6776(3) 0.7046(4) 0.0236(11) Uani 1 1 d . .
N7 N 0.3776(5) 0.5368(3) 0.1373(3) 0.0153(9) Uani 1 1 d . .
N8 N 0.1227(5) 0.9424(3) 0.3703(3) 0.0151(9) Uani 1 1 d . .
N9 N 0.4844(5) 0.5944(3) 0.3890(3) 0.0157(9) Uani 1 1 d . .
N10 N -0.3726(5) 0.5567(3) 0.3759(3) 0.0150(9) Uani 1 1 d . .
C5 C 0.2882(6) 0.7598(4) 0.4795(4) 0.0183(12) Uani 1 1 d . .
C6 C -0.0284(7) 0.6926(4) 0.7831(5) 0.0318(15) Uani 1 1 d . .
C7 C 0.5148(6) 0.5827(4) 0.1371(4) 0.0178(11) Uani 1 1 d . .
H7 H 0.5135 0.6487 0.1430 0.021 Uiso 1 1 calc R .
C8 C 0.6611(6) 0.5387(4) 0.1285(4) 0.0201(12) Uani 1 1 d . .
H8 H 0.7573 0.5737 0.1277 0.024 Uiso 1 1 calc R .
C9 C -0.1614(6) 0.9449(4) 0.3785(4) 0.0203(12) Uani 1 1 d . .
H9 H -0.2578 0.9114 0.3838 0.024 Uiso 1 1 calc R .
C10 C -0.0145(6) 0.8989(4) 0.3777(4) 0.0184(12) Uani 1 1 d . .
H10 H -0.0132 0.8328 0.3828 0.022 Uiso 1 1 calc R .
C11 C 0.3545(6) 0.5394(4) 0.3860(4) 0.0206(12) Uani 1 1 d . .
H11 H 0.2540 0.5668 0.3949 0.025 Uiso 1 1 calc R .
C12 C 0.3615(7) 0.4444(4) 0.3704(4) 0.0218(12) Uani 1 1 d . .
H12 H 0.2679 0.4068 0.3687 0.026 Uiso 1 1 calc R .
C13 C -0.4929(7) 0.4062(4) 0.3575(4) 0.0213(12) Uani 1 1 d . .
H13 H -0.4814 0.3411 0.3475 0.026 Uiso 1 1 calc R .
C14 C -0.3635(7) 0.4658(4) 0.3596(4) 0.0190(12) Uani 1 1 d . .
H14 H -0.2623 0.4405 0.3488 0.023 Uiso 1 1 calc R .

loop_
_atom_site_aniso_label
_atom_site_aniso_U_11
_atom_site_aniso_U_22
_atom_site_aniso_U_33
_atom_site_aniso_U_23
_atom_site_aniso_U_13
_atom_site_aniso_U_12
Cu1 0.0172(4) 0.0179(4) 0.0242(5) 0.0014(3) 0.0111(3) 0.0030(3)
Cu2 0.0190(4) 0.0134(4) 0.0424(6) 0.0000(4) -0.0003(4) 0.0015(3)
Cu3 0.0163(4) 0.0172(4) 0.0299(5) -0.0054(4) 0.0133(3) -0.0041(3)
Cu4 0.0235(5) 0.0219(5) 0.0361(5) 0.0081(4) 0.0157(4) 0.0002(4)
Cu5 0.0327(5) 0.0132(4) 0.0494(6) 0.0031(4) 0.0286(4) 0.0047(4)
N1 0.013(2) 0.027(3) 0.023(3) 0.008(2) 0.007(2) -0.003(2)
N2 0.017(3) 0.018(3) 0.030(3) 0.002(2) 0.013(2) 0.002(2)
C1 0.013(2) 0.027(3) 0.023(3) 0.008(2) 0.007(2) -0.003(2)
C2 0.017(3) 0.018(3) 0.030(3) 0.002(2) 0.013(2) 0.002(2)
N3A 0.015(2) 0.011(2) 0.021(3) 0.003(2) 0.0079(19) 0.0034(18)
C3A 0.011(2) 0.011(3) 0.027(3) 0.005(2) 0.005(2) -0.006(2)
N4A 0.015(3) 0.019(3) 0.025(3) 0.000(2) 0.009(2) -0.0033(19)
C4A 0.015(3) 0.010(2) 0.029(3) 0.000(2) 0.000(3) -0.001(2)
C3B 0.015(2) 0.011(2) 0.021(3) 0.003(2) 0.0079(19) 0.0034(18)
N3B 0.011(2) 0.011(3) 0.027(3) 0.005(2) 0.005(2) -0.006(2)
C4B 0.015(3) 0.019(3) 0.025(3) 0.000(2) 0.009(2) -0.0033(19)
N4B 0.015(3) 0.010(2) 0.029(3) 0.000(2) 0.000(3) -0.001(2)
N5 0.021(2) 0.014(2) 0.026(3) 0.003(2) 0.005(2) 0.0035(19)
N6 0.020(2) 0.012(2) 0.039(3) 0.003(2) 0.006(2) 0.0005(19)
N7 0.016(2) 0.012(2) 0.019(2) 0.0016(19) 0.0070(18) -0.0001(18)
N8 0.017(2) 0.008(2) 0.021(2) -0.0009(18) 0.0035(18) -0.0015(18)
N9 0.015(2) 0.017(2) 0.017(2) 0.0014(19) 0.0093(18) -0.0006(18)
N10 0.011(2) 0.015(2) 0.020(2) -0.0013(19) 0.0060(18) -0.0009(17)
C5 0.014(3) 0.012(3) 0.030(3) 0.004(2) 0.008(2) 0.002(2)
C6 0.025(3) 0.033(4) 0.036(4) -0.012(3) -0.001(3) 0.013(3)
C7 0.019(3) 0.015(3) 0.020(3) -0.001(2) 0.005(2) -0.001(2)
C8 0.011(3) 0.028(3) 0.023(3) -0.002(3) 0.007(2) -0.001(2)
C9 0.014(3) 0.026(3) 0.021(3) 0.007(2) 0.003(2) -0.004(2)
C10 0.018(3) 0.013(3) 0.025(3) 0.003(2) 0.003(2) -0.004(2)
C11 0.012(3) 0.030(3) 0.021(3) 0.002(3) 0.010(2) -0.003(2)
C12 0.024(3) 0.025(3) 0.017(3) 0.005(2) 0.005(2) -0.011(2)
C13 0.033(3) 0.016(3) 0.014(3) 0.000(2) 0.002(2) -0.002(2)
C14 0.024(3) 0.013(3) 0.020(3) -0.004(2) 0.001(2) 0.001(2)

loop_
_atom_type_symbol
_atom_type_description
_atom_type_scat_dispersion_real
_atom_type_scat_dispersion_imag
_atom_type_scat_source
C C 0.0181 0.0091 'International Tables Vol C Tables 4.2.6.8 and 6.1.1.4'
H H 0.0000 0.0000 'International Tables Vol C Tables 4.2.6.8 and 6.1.1.4'
N N 0.0311 0.0180 'International Tables Vol C Tables 4.2.6.8 and 6.1.1.4'
Cu Cu -1.9646 0.5888 'International Tables Vol C Tables 4.2.6.8 and 6.1.1.4'

loop_
_geom_angle_atom_site_label_1
_geom_angle_atom_site_label_2
_geom_angle_atom_site_label_3
_geom_angle
_geom_angle_site_symmetry_1
_geom_angle_site_symmetry_3
C4A Cu1 N3A 126.61(19) . .
C4A Cu1 N7 128.92(19) . .
N3A Cu1 N7 99.25(17) . .
N2 Cu2 N8 103.77(19) . .
N2 Cu2 C5 115.3(2) . .
N8 Cu2 C5 103.36(18) . .
N2 Cu2 C6 114.7(2) . 4_675
N8 Cu2 C6 121.7(2) . 4_675
C5 Cu2 C6 98.0(2) . 4_675
N2 Cu2 Cu5 114.83(15) . .
N8 Cu2 Cu5 140.22(12) . .
C5 Cu2 Cu5 52.02(14) . .
C6 Cu2 Cu5 49.41(15) 4_675 .
N4A Cu3 C3A 141.8(2) . .
N4A Cu3 N10 110.18(18) . .
C3A Cu3 N10 104.16(18) . .
N4A Cu3 Cu4 108.20(15) . .
C3A Cu3 Cu4 65.26(15) . .
N10 Cu3 Cu4 121.15(12) . .
N1 Cu4 N6 121.6(2) . .
N1 Cu4 N5 113.8(2) . .
N6 Cu4 N5 116.6(2) . .
N1 Cu4 Cu3 63.74(15) . .
N6 Cu4 Cu3 135.45(14) . .
N5 Cu4 Cu3 94.72(14) . .
C6 Cu5 C5 117.4(3) 4_675 .
C6 Cu5 N9 118.0(2) 4_675 .
C5 Cu5 N9 108.29(19) . .
C6 Cu5 Cu2 64.5(2) 4_675 .
C5 Cu5 Cu2 57.94(15) . .
N9 Cu5 Cu2 159.37(13) . .
C1 N1 Cu4 168.0(6) 3_566 .
N1 N1 Cu4 168.0(6) 3_566 .
C2 N2 Cu2 169.6(6) 3_676 .
N2 N2 Cu2 169.6(6) 3_676 .
C3A N3A Cu1 171.5(4) 4_675 .
N3A C3A Cu3 178.3(5) 4_576 .
C4A N4A Cu3 176.7(4) . .
N4A C4A Cu1 178.5(4) . .
C5 N5 Cu4 162.5(4) . .
C6 N6 Cu4 177.4(5) . .
C7 N7 N8 119.3(4) . 2_545
C7 N7 Cu1 117.3(3) . .
N8 N7 Cu1 123.2(3) 2_545 .
C10 N8 N7 118.9(4) . 2
C10 N8 Cu2 123.4(3) . .
N7 N8 Cu2 116.2(3) 2 .
C11 N9 N10 119.5(4) . 1_655
C11 N9 Cu5 120.6(3) . .
N10 N9 Cu5 119.7(3) 1_655 .
C14 N10 N9 119.2(4) . 1_455
C14 N10 Cu3 126.9(3) . .
N9 N10 Cu3 113.7(3) 1_455 .
N5 C5 Cu5 150.5(4) . .
N5 C5 Cu2 137.0(4) . .
Cu5 C5 Cu2 70.05(17) . .
N6 C6 Cu5 157.0(6) . 4_576
N6 C6 Cu2 135.9(5) . 4_576
Cu5 C6 Cu2 66.1(2) 4_576 4_576
N7 C7 C8 123.1(5) . .
N7 C7 H7 118.4 . .
C8 C7 H7 118.4 . .
C9 C8 C7 117.7(5) 2_545 .
C9 C8 H8 121.1 2_545 .
C7 C8 H8 121.1 . .
C8 C9 C10 117.5(5) 2 .
C8 C9 H9 121.2 2 .
C10 C9 H9 121.2 . .
N8 C10 C9 123.5(5) . .
N8 C10 H10 118.3 . .
C9 C10 H10 118.3 . .
N9 C11 C12 122.4(5) . .
N9 C11 H11 118.8 . .
C12 C11 H11 118.8 . .
C13 C12 C11 118.0(5) 1_655 .
C13 C12 H12 121.0 1_655 .
C11 C12 H12 121.0 . .
C12 C13 C14 117.4(5) 1_455 .
C12 C13 H13 121.3 1_455 .
C14 C13 H13 121.3 . .
N10 C14 C13 123.6(5) . .
N10 C14 H14 118.2 . .
C13 C14 H14 118.2 . .

loop_
_geom_bond_atom_site_label_1
_geom_bond_atom_site_label_2
_geom_bond_distance
_geom_bond_site_symmetry_2
Cu1 C4A 1.874(6) .
Cu1 N3A 1.971(4) .
Cu1 N7 2.069(4) .
Cu2 N2 1.923(5) .
Cu2 N8 2.030(4) .
Cu2 C5 2.138(5) .
Cu2 C6 2.340(7) 4_675
Cu2 Cu5 2.3710(11) .
Cu3 N4A 1.902(5) .
Cu3 C3A 1.912(6) .
Cu3 N10 2.105(4) .
Cu3 Cu4 2.8594(13) .
Cu4 N1 1.909(5) .
Cu4 N6 1.930(5) .
Cu4 N5 1.941(5) .
Cu5 C6 1.969(6) 4_675
Cu5 C5 1.988(5) .
Cu5 N9 1.992(4) .
N1 C1 1.187(10) 3_566
N1 N1 1.187(10) 3_566
N2 C2 1.164(10) 3_676
N2 N2 1.164(10) 3_676
N3A C3A 1.149(7) 4_675
C3A N3A 1.149(7) 4_576
N4A C4A 1.182(7) .
N5 C5 1.161(7) .
N6 C6 1.155(8) .
N7 C7 1.325(6) .
N7 N8 1.357(6) 2_545
N8 C10 1.322(6) .
N8 N7 1.357(6) 2
N9 C11 1.341(6) .
N9 N10 1.345(6) 1_655
N10 C14 1.326(7) .
N10 N9 1.345(6) 1_455
C6 Cu5 1.969(6) 4_576
C6 Cu2 2.340(7) 4_576
C7 C8 1.395(7) .
C7 H7 0.9500 .
C8 C9 1.348(8) 2_545
C8 H8 0.9500 .
C9 C8 1.348(8) 2
C9 C10 1.398(7) .
C9 H9 0.9500 .
C10 H10 0.9500 .
C11 C12 1.381(8) .
C11 H11 0.9500 .
C12 C13 1.367(8) 1_655
C12 H12 0.9500 .
C13 C12 1.367(8) 1_455
C13 C14 1.379(7) .
C13 H13 0.9500 .
C14 H14 0.9500 .

loop_
_geom_torsion_atom_site_label_1
_geom_torsion_atom_site_label_2
_geom_torsion_atom_site_label_3
_geom_torsion_atom_site_label_4
_geom_torsion
_geom_torsion_site_symmetry_1
_geom_torsion_site_symmetry_4
N4A Cu3 Cu4 N1 -75.9(2) . .
C3A Cu3 Cu4 N1 144.7(2) . .
N10 Cu3 Cu4 N1 52.7(2) . .
N4A Cu3 Cu4 N6 174.8(2) . .
C3A Cu3 Cu4 N6 35.4(2) . .
N10 Cu3 Cu4 N6 -56.7(2) . .
N4A Cu3 Cu4 N5 38.4(2) . .
C3A Cu3 Cu4 N5 -101.0(2) . .
N10 Cu3 Cu4 N5 166.90(19) . .
N2 Cu2 Cu5 C6 -102.1(3) . 4_675
N8 Cu2 Cu5 C6 92.9(3) . 4_675
C5 Cu2 Cu5 C6 154.3(3) . 4_675
N2 Cu2 Cu5 C5 103.6(3) . .
N8 Cu2 Cu5 C5 -61.3(3) . .
C6 Cu2 Cu5 C5 -154.3(3) 4_675 .
N2 Cu2 Cu5 N9 155.8(4) . .
N8 Cu2 Cu5 N9 -9.1(4) . .
C5 Cu2 Cu5 N9 52.2(4) . .
C6 Cu2 Cu5 N9 -102.1(4) 4_675 .
N6 Cu4 N1 C1 -76(3) . 3_566
N5 Cu4 N1 C1 71(3) . 3_566
Cu3 Cu4 N1 C1 155(3) . 3_566
N6 Cu4 N1 N1 -76(3) . 3_566
N5 Cu4 N1 N1 71(3) . 3_566
Cu3 Cu4 N1 N1 155(3) . 3_566
N8 Cu2 N2 C2 93(3) . 3_676
C5 Cu2 N2 C2 -19(3) . 3_676
C6 Cu2 N2 C2 -132(3) 4_675 3_676
Cu5 Cu2 N2 C2 -77(3) . 3_676
N8 Cu2 N2 N2 93(3) . 3_676
C5 Cu2 N2 N2 -19(3) . 3_676
C6 Cu2 N2 N2 -132(3) 4_675 3_676
Cu5 Cu2 N2 N2 -77(3) . 3_676
N1 Cu4 N5 C5 -2.2(15) . .
N6 Cu4 N5 C5 147.2(15) . .
Cu3 Cu4 N5 C5 -65.5(15) . .
C4A Cu1 N7 C7 -110.9(4) . .
N3A Cu1 N7 C7 44.4(4) . .
C4A Cu1 N7 N8 74.5(4) . 2_545
N3A Cu1 N7 N8 -130.2(4) . 2_545
N2 Cu2 N8 C10 -136.4(4) . .
C5 Cu2 N8 C10 -15.7(5) . .
C6 Cu2 N8 C10 92.6(5) 4_675 .
Cu5 Cu2 N8 C10 29.6(5) . .
N2 Cu2 N8 N7 28.9(4) . 2
C5 Cu2 N8 N7 149.5(3) . 2
C6 Cu2 N8 N7 -102.2(4) 4_675 2
Cu5 Cu2 N8 N7 -165.2(2) . 2
C6 Cu5 N9 C11 -101.9(4) 4_675 .
C5 Cu5 N9 C11 34.6(4) . .
Cu2 Cu5 N9 C11 -10.2(7) . .
C6 Cu5 N9 N10 71.9(4) 4_675 1_655
C5 Cu5 N9 N10 -151.6(4) . 1_655
Cu2 Cu5 N9 N10 163.5(3) . 1_655
N4A Cu3 N10 C14 51.6(5) . .
C3A Cu3 N10 C14 -145.5(4) . .
Cu4 Cu3 N10 C14 -76.0(5) . .
N4A Cu3 N10 N9 -134.0(3) . 1_455
C3A Cu3 N10 N9 28.9(4) . 1_455
Cu4 Cu3 N10 N9 98.3(3) . 1_455
Cu4 N5 C5 Cu5 -18(2) . .
Cu4 N5 C5 Cu2 133.3(12) . .
C6 Cu5 C5 N5 133.6(9) 4_675 .
N9 Cu5 C5 N5 -3.2(10) . .
Cu2 Cu5 C5 N5 159.8(11) . .
C6 Cu5 C5 Cu2 -26.2(3) 4_675 .
N9 Cu5 C5 Cu2 -162.95(15) . .
N2 Cu2 C5 N5 91.7(7) . .
N8 Cu2 C5 N5 -20.8(7) . .
C6 Cu2 C5 N5 -146.1(7) 4_675 .
Cu5 Cu2 C5 N5 -165.5(8) . .
N2 Cu2 C5 Cu5 -102.7(2) . .
N8 Cu2 C5 Cu5 144.75(16) . .
C6 Cu2 C5 Cu5 19.4(2) 4_675 .
N8 N7 C7 C8 0.6(8) 2_545 .
Cu1 N7 C7 C8 -174.3(4) . .
N7 C7 C8 C9 -0.9(8) . 2_545
N7 N8 C10 C9 -0.2(8) 2 .
Cu2 N8 C10 C9 164.7(4) . .
C8 C9 C10 N8 -0.1(8) 2 .
N10 N9 C11 C12 0.4(8) 1_655 .
Cu5 N9 C11 C12 174.1(4) . .
N9 C11 C12 C13 -0.1(8) . 1_655
N9 N10 C14 C13 -1.7(8) 1_455 .
Cu3 N10 C14 C13 172.4(4) . .
C12 C13 C14 N10 1.9(8) 1_455 .
